data_1565562
loop_
_publ_author_name
'Zhu, Liwei'
'Liu, Ning'
'Jiang, Xiaohui'
'Yu, Liangmin'
'Li, Xia'

_publ_section_title
;
 Four novel 3D RE-MOFs based on maleic hydrazide: Syntheses, structural
 diversity, efficient electromagnetic wave absorption and antibacterial
 activity properties
;
_journal_name_full 'Inorganica Chimica Acta'
_journal_page_first 119291
_journal_paper_doi 10.1016/j.ica.2019.119291
_journal_volume 501
_journal_year 2020
_chemical_formula_moiety 'C12 H9 La N6 O6'
_chemical_formula_sum 'C12 H9 La N6 O6'
_chemical_formula_weight 472.16
_space_group_crystal_system monoclinic
_space_group_IT_number 15
_space_group_name_Hall '-C 2yc'
_space_group_name_H-M_alt 'C 1 2/c 1'
_atom_sites_solution_hydrogens mixed
_atom_sites_solution_primary dual
_cell_angle_alpha 90
_cell_angle_beta 105.5880(10)
_cell_angle_gamma 90
_cell_formula_units_Z 8
_cell_length_a 17.5663(6)
_cell_length_b 13.0743(5)
_cell_length_c 14.1771(5)
_cell_measurement_reflns_used 9894
_cell_measurement_temperature 100
_cell_measurement_theta_max 26.391
_cell_measurement_theta_min 2.983
_cell_volume 3136.3(2)
_computing_cell_refinement 'SAINT V8.38A (?, 2016)'
_computing_data_reduction 'SAINT V8.38A (?, 2016)'
_computing_molecular_graphics 'Olex2 (Dolomanov et al., 2009)'
_computing_publication_material 'Olex2 (Dolomanov et al., 2009)'
_computing_structure_refinement 'ShelXL (Sheldrick, 2015)'
_computing_structure_solution 'ShelXT (Sheldrick, 2015)'
_diffrn_ambient_temperature 100.0
_diffrn_measured_fraction_theta_full 0.988
_diffrn_measured_fraction_theta_max 0.988
_diffrn_measurement_device_type 'Bruker APEX-II CCD'
_diffrn_measurement_method '\f and \w scans'
_diffrn_radiation_type MoK\a
_diffrn_radiation_wavelength 0.71073
_diffrn_reflns_av_R_equivalents 0.1068
_diffrn_reflns_av_unetI/netI 0.0518
_diffrn_reflns_Laue_measured_fraction_full 0.988
_diffrn_reflns_Laue_measured_fraction_max 0.988
_diffrn_reflns_limit_h_max 21
_diffrn_reflns_limit_h_min -21
_diffrn_reflns_limit_k_max 16
_diffrn_reflns_limit_k_min -16
_diffrn_reflns_limit_l_max 17
_diffrn_reflns_limit_l_min -17
_diffrn_reflns_number 17073
_diffrn_reflns_point_group_measured_fraction_full 0.988
_diffrn_reflns_point_group_measured_fraction_max 0.988
_diffrn_reflns_theta_full 25.242
_diffrn_reflns_theta_max 26.391
_diffrn_reflns_theta_min 2.983
_diffrn_standards_number 0
_exptl_absorpt_coefficient_mu 2.769
_exptl_absorpt_correction_T_max 0.2602
_exptl_absorpt_correction_T_min 0.2028
_exptl_absorpt_correction_type multi-scan
_exptl_absorpt_process_details
'SADABS-2016/2 (Bruker,2016/2) was used for absorption correction. wR2(int) was 0.0650 before and 0.0436 after correction. The Ratio of minimum to maximum transmission is 0.7794. The \l/2 correction factor is Not present.'
_exptl_crystal_colour colourless
_exptl_crystal_colour_primary colourless
_exptl_crystal_density_diffrn 2.000
_exptl_crystal_description block
_exptl_crystal_F_000 1824
_exptl_crystal_size_max 0.25
_exptl_crystal_size_mid 0.15
_exptl_crystal_size_min 0.12
_refine_diff_density_max 0.774
_refine_diff_density_min -1.174
_refine_diff_density_rms 0.127
_refine_ls_extinction_coef .
_refine_ls_extinction_method none
_refine_ls_goodness_of_fit_ref 1.089
_refine_ls_hydrogen_treatment mixed
_refine_ls_matrix_type full
_refine_ls_number_parameters 230
_refine_ls_number_reflns 3175
_refine_ls_number_restraints 0
_refine_ls_restrained_S_all 1.089
_refine_ls_R_factor_all 0.0284
_refine_ls_R_factor_gt 0.0272
_refine_ls_shift/su_max 0.002
_refine_ls_shift/su_mean 0.000
_refine_ls_structure_factor_coef Fsqd
_refine_ls_weighting_details 'w=1/[\s^2^(Fo^2^)+(0.0294P)^2^+7.5807P] where P=(Fo^2^+2Fc^2^)/3'
_refine_ls_weighting_scheme calc
_refine_ls_wR_factor_gt 0.0740
_refine_ls_wR_factor_ref 0.0750
_reflns_Friedel_coverage 0.000
_reflns_Friedel_fraction_full .
_reflns_Friedel_fraction_max .
_reflns_number_gt 3058
_reflns_number_total 3175
_reflns_threshold_expression 'I > 2\s(I)'
_cod_data_source_file complex4.cif
_cod_data_source_block 22019448_01m
_cod_database_code 1565562
_shelx_space_group_comment
;
The symmetry employed for this shelxl refinement is uniquely defined
by the following loop, which should always be used as a source of
symmetry information in preference to the above space-group names.
They are only intended as comments.
;
_shelx_estimated_absorpt_t_max 0.732
_shelx_estimated_absorpt_t_min 0.544
_olex2_refinement_description
;
1. Fixed Uiso
 At 1.2 times of:
  All C(H) groups, All N(H) groups
2.a Aromatic/amide H refined with riding coordinates:
 N1(H1), N4(H4), C2(H2), C3(H3), C6(H6), C7(H7), C10(H10), C11(H11)
;
_olex2_submission_special_instructions 'No special instructions were received'

loop_
_space_group_symop_operation_xyz
'x, y, z'
'-x, y, -z+1/2'
'x+1/2, y+1/2, z'
'-x+1/2, y+1/2, -z+1/2'
'-x, -y, -z'
'x, -y, z-1/2'
'-x+1/2, -y+1/2, -z'
'x+1/2, -y+1/2, z-1/2'

loop_
_atom_site_label
_atom_site_type_symbol
_atom_site_fract_x
_atom_site_fract_y
_atom_site_fract_z
_atom_site_U_iso_or_equiv
_atom_site_adp_type
_atom_site_occupancy
_atom_site_site_symmetry_order
_atom_site_calc_flag
_atom_site_refinement_flags_posn
_atom_site_refinement_flags_adp
_atom_site_refinement_flags_occupancy
_atom_site_disorder_assembly
_atom_site_disorder_group
La1 La 0.83565(2) 0.74244(2) 0.40379(2) 0.00600(9) Uani 1 1 d . . . . .
O1 O 0.71172(11) 0.79782(15) 0.29881(14) 0.0129(4) Uani 1 1 d . . . . .
O2 O 0.47194(11) 0.69774(16) -0.00777(15) 0.0166(4) Uani 1 1 d . . . . .
O3 O 0.78748(11) 0.84602(15) 0.51948(14) 0.0135(4) Uani 1 1 d . . . . .
O4 O 0.86600(12) 1.09737(15) 0.82651(15) 0.0166(4) Uani 1 1 d . . . . .
O5 O 0.87395(12) 0.68594(16) 0.26346(15) 0.0164(4) Uani 1 1 d . . . . .
O6 O 0.90313(11) 0.39666(15) 0.00972(15) 0.0144(4) Uani 1 1 d . . . . .
N1 N 0.52348(18) 0.74996(17) 0.1488(2) 0.0166(7) Uani 1 1 d . . . . .
H1 H 0.474692 0.755608 0.153440 0.020 Uiso 1 1 calc R . . . .
N2 N 0.58166(15) 0.7758(2) 0.2306(2) 0.0165(5) Uani 1 1 d . . . . .
N3 N 0.76092(13) 0.92353(18) 0.64658(17) 0.0115(5) Uani 1 1 d . . . . .
N4 N 0.78275(14) 0.98909(18) 0.72356(17) 0.0129(5) Uani 1 1 d . . . . .
H4 H 0.750273 0.994459 0.760980 0.015 Uiso 1 1 calc R . . . .
N5 N 0.85088(14) 0.4628(2) 0.12541(19) 0.0149(5) Uani 1 1 d . . . . .
H5 H 0.826(2) 0.398(3) 0.131(3) 0.026(10) Uiso 1 1 d . . . . .
N6 N 0.84045(14) 0.53257(19) 0.19158(19) 0.0160(5) Uani 1 1 d . . . . .
C1 C 0.53150(17) 0.7169(2) 0.0620(2) 0.0139(6) Uani 1 1 d . . . . .
C2 C 0.61224(17) 0.7059(3) 0.0584(2) 0.0186(6) Uani 1 1 d . . . . .
H2 H 0.623364 0.680116 0.000878 0.022 Uiso 1 1 calc R . . . .
C3 C 0.6719(2) 0.7318(3) 0.1360(3) 0.0176(7) Uani 1 1 d . . . . .
H3 H 0.724968 0.725348 0.132757 0.021 Uiso 1 1 calc R . . . .
C4 C 0.65560(18) 0.7698(2) 0.2249(2) 0.0123(6) Uani 1 1 d . . . . .
C5 C 0.80743(16) 0.9140(2) 0.5883(2) 0.0108(5) Uani 1 1 d . . . . .
C6 C 0.87619(17) 0.9790(2) 0.6018(2) 0.0164(6) Uani 1 1 d . . . . .
H6 H 0.907411 0.976457 0.556595 0.020 Uiso 1 1 calc R . . . .
C7 C 0.89555(16) 1.0426(2) 0.6785(2) 0.0160(6) Uani 1 1 d . . . . .
H7 H 0.940466 1.085681 0.687093 0.019 Uiso 1 1 calc R . . . .
C8 C 0.84870(16) 1.0468(2) 0.7488(2) 0.0126(6) Uani 1 1 d . . . . .
C9 C 0.88168(16) 0.6188(2) 0.2013(2) 0.0124(6) Uani 1 1 d . . . . .
C10 C 0.93498(17) 0.6348(2) 0.1404(2) 0.0147(6) Uani 1 1 d . . . . .
H10 H 0.965358 0.695799 0.147330 0.018 Uiso 1 1 calc R . . . .
C11 C 0.94196(16) 0.5642(2) 0.0742(2) 0.0148(6) Uani 1 1 d . . . . .
H11 H 0.975723 0.576452 0.033103 0.018 Uiso 1 1 calc R . . . .
C12 C 0.89812(15) 0.4702(2) 0.0658(2) 0.0109(5) Uani 1 1 d . . . . .

loop_
_atom_site_aniso_label
_atom_site_aniso_U_11
_atom_site_aniso_U_22
_atom_site_aniso_U_33
_atom_site_aniso_U_23
_atom_site_aniso_U_13
_atom_site_aniso_U_12
La1 0.00670(13) 0.00435(11) 0.00749(12) -0.00061(4) 0.00282(8) 0.00082(4)
O1 0.0115(9) 0.0125(10) 0.0133(10) -0.0013(8) 0.0009(8) 0.0022(8)
O2 0.0136(9) 0.0151(11) 0.0179(10) -0.0037(9) -0.0011(8) 0.0016(8)
O3 0.0156(10) 0.0116(10) 0.0161(10) -0.0047(8) 0.0090(8) -0.0008(8)
O4 0.0170(10) 0.0115(10) 0.0190(10) -0.0054(8) 0.0011(8) 0.0018(8)
O5 0.0182(10) 0.0165(11) 0.0181(10) -0.0058(9) 0.0110(8) -0.0021(8)
O6 0.0159(10) 0.0108(10) 0.0191(10) -0.0071(8) 0.0092(8) -0.0029(8)
N1 0.0096(14) 0.0232(16) 0.0168(16) -0.0010(9) 0.0033(12) -0.0004(8)
N2 0.0118(12) 0.0241(13) 0.0136(13) -0.0001(11) 0.0033(10) -0.0001(11)
N3 0.0147(11) 0.0083(11) 0.0128(11) -0.0041(9) 0.0062(9) -0.0014(9)
N4 0.0161(11) 0.0107(12) 0.0137(12) -0.0039(9) 0.0074(9) -0.0016(9)
N5 0.0154(12) 0.0134(13) 0.0193(13) -0.0059(10) 0.0104(10) -0.0051(10)
N6 0.0172(12) 0.0159(13) 0.0206(13) -0.0072(11) 0.0149(10) -0.0059(10)
C1 0.0152(14) 0.0099(13) 0.0160(14) 0.0006(12) 0.0033(11) 0.0025(12)
C2 0.0186(14) 0.0212(17) 0.0163(15) -0.0067(13) 0.0047(12) 0.0055(13)
C3 0.0124(15) 0.0240(16) 0.0176(18) -0.0053(13) 0.0064(13) 0.0036(12)
C4 0.0129(14) 0.0116(13) 0.0122(15) 0.0016(12) 0.0034(12) 0.0019(11)
C5 0.0123(12) 0.0076(13) 0.0141(14) -0.0015(11) 0.0063(11) -0.0006(10)
C6 0.0146(14) 0.0169(16) 0.0213(16) -0.0020(12) 0.0113(12) -0.0022(12)
C7 0.0116(13) 0.0124(14) 0.0264(16) -0.0030(12) 0.0091(12) -0.0035(11)
C8 0.0133(13) 0.0085(13) 0.0149(14) -0.0018(11) 0.0021(11) 0.0002(10)
C9 0.0124(13) 0.0121(14) 0.0139(13) -0.0013(11) 0.0056(11) -0.0007(10)
C10 0.0158(13) 0.0112(14) 0.0192(15) -0.0039(11) 0.0086(12) -0.0042(11)
C11 0.0169(13) 0.0122(14) 0.0195(14) -0.0031(12) 0.0120(12) -0.0042(11)
C12 0.0103(12) 0.0119(13) 0.0122(13) -0.0023(11) 0.0056(11) -0.0012(10)

loop_
_atom_type_symbol
_atom_type_description
_atom_type_scat_dispersion_real
_atom_type_scat_dispersion_imag
_atom_type_scat_source
C C 0.0033 0.0016 'International Tables Vol C Tables 4.2.6.8 and 6.1.1.4'
H H 0.0000 0.0000 'International Tables Vol C Tables 4.2.6.8 and 6.1.1.4'
La La -0.2871 2.4523 'International Tables Vol C Tables 4.2.6.8 and 6.1.1.4'
N N 0.0061 0.0033 'International Tables Vol C Tables 4.2.6.8 and 6.1.1.4'
O O 0.0106 0.0060 'International Tables Vol C Tables 4.2.6.8 and 6.1.1.4'

loop_
_geom_angle_atom_site_label_1
_geom_angle_atom_site_label_2
_geom_angle_atom_site_label_3
_geom_angle
_geom_angle_site_symmetry_1
_geom_angle_site_symmetry_3
O1 La1 O2 143.29(7) . 8_566
O1 La1 O3 73.12(6) . 7_666
O1 La1 O3 80.15(7) . .
O1 La1 O4 74.83(7) . 6_575
O1 La1 O6 144.48(7) . 6_566
O1 La1 N3 71.36(7) . 7_666
O2 La1 O3 129.96(6) 8_566 7_666
O2 La1 N3 145.17(7) 8_566 7_666
O3 La1 O2 87.02(7) . 8_566
O3 La1 O3 62.84(7) . 7_666
O3 La1 O4 89.02(7) . 6_575
O3 La1 O6 101.38(7) . 6_566
O3 La1 N3 108.24(7) . 7_666
O4 La1 O2 70.68(7) 6_575 8_566
O4 La1 O3 140.21(6) 6_575 7_666
O4 La1 N3 138.26(7) 6_575 7_666
O5 La1 O1 89.33(7) . .
O5 La1 O2 93.91(7) . 8_566
O5 La1 O3 126.45(6) . 7_666
O5 La1 O3 163.25(7) . .
O5 La1 O4 75.59(7) . 6_575
O5 La1 O6 94.76(7) . 6_566
O5 La1 N3 80.22(7) . 7_666
O6 La1 O2 71.70(7) 6_566 8_566
O6 La1 O3 76.22(6) 6_566 7_666
O6 La1 O4 140.26(6) 6_566 6_575
O6 La1 N3 74.61(7) 6_566 7_666
N3 La1 O3 46.32(6) 7_666 7_666
C4 O1 La1 142.28(19) . .
C1 O2 La1 144.21(19) . 8_465
La1 O3 La1 117.16(7) . 7_666
C5 O3 La1 144.26(17) . .
C5 O3 La1 93.96(15) . 7_666
C8 O4 La1 143.48(18) . 6_576
C9 O5 La1 153.64(19) . .
C12 O6 La1 147.62(17) . 6_565
N2 N1 H1 116.0 . .
C1 N1 H1 116.0 . .
C1 N1 N2 128.1(3) . .
C4 N2 N1 117.2(3) . .
N4 N3 La1 137.14(17) . 7_666
C5 N3 La1 101.99(17) . 7_666
C5 N3 N4 118.4(2) . .
N3 N4 H4 116.5 . .
C8 N4 N3 127.1(2) . .
C8 N4 H4 116.5 . .
N6 N5 H5 113(2) . .
C12 N5 H5 119(2) . .
C12 N5 N6 127.6(3) . .
C9 N6 N5 118.2(2) . .
O2 C1 N1 120.9(3) . .
O2 C1 C2 124.8(3) . .
N1 C1 C2 114.2(3) . .
C1 C2 H2 119.9 . .
C3 C2 C1 120.3(3) . .
C3 C2 H2 119.9 . .
C2 C3 H3 119.8 . .
C2 C3 C4 120.3(3) . .
C4 C3 H3 119.8 . .
O1 C4 N2 119.0(3) . .
O1 C4 C3 121.2(3) . .
N2 C4 C3 119.8(3) . .
O3 C5 N3 116.7(2) . .
O3 C5 C6 123.4(3) . .
N3 C5 C6 119.9(3) . .
C5 C6 H6 120.2 . .
C7 C6 C5 119.6(3) . .
C7 C6 H6 120.2 . .
C6 C7 H7 119.6 . .
C6 C7 C8 120.8(3) . .
C8 C7 H7 119.6 . .
O4 C8 N4 121.2(3) . .
O4 C8 C7 125.1(3) . .
N4 C8 C7 113.7(2) . .
O5 C9 N6 120.0(3) . .
O5 C9 C10 121.2(3) . .
N6 C9 C10 118.8(3) . .
C9 C10 H10 119.6 . .
C11 C10 C9 120.8(3) . .
C11 C10 H10 119.6 . .
C10 C11 H11 120.1 . .
C10 C11 C12 119.8(3) . .
C12 C11 H11 120.1 . .
O6 C12 N5 120.1(2) . .
O6 C12 C11 125.1(3) . .
N5 C12 C11 114.8(2) . .

loop_
_geom_bond_atom_site_label_1
_geom_bond_atom_site_label_2
_geom_bond_distance
_geom_bond_site_symmetry_2
La1 O1 2.3954(18) .
La1 O2 2.5104(19) 8_566
La1 O3 2.9092(19) 7_666
La1 O3 2.4467(19) .
La1 O4 2.487(2) 6_575
La1 O5 2.3824(19) .
La1 O6 2.4516(19) 6_566
La1 N3 2.729(2) 7_666
O1 C4 1.284(4) .
O2 C1 1.257(4) .
O3 C5 1.296(3) .
O4 C8 1.251(3) .
O5 C9 1.276(3) .
O6 C12 1.266(3) .
N1 H1 0.8800 .
N1 N2 1.366(4) .
N1 C1 1.347(4) .
N2 C4 1.325(4) .
N3 N4 1.359(3) .
N3 C5 1.315(4) .
N4 H4 0.8800 .
N4 C8 1.348(4) .
N5 H5 0.96(4) .
N5 N6 1.356(4) .
N5 C12 1.338(4) .
N6 C9 1.327(4) .
C1 C2 1.440(4) .
C2 H2 0.9500 .
C2 C3 1.343(5) .
C3 H3 0.9500 .
C3 C4 1.453(5) .
C5 C6 1.447(4) .
C6 H6 0.9500 .
C6 C7 1.338(4) .
C7 H7 0.9500 .
C7 C8 1.454(4) .
C9 C10 1.449(4) .
C10 H10 0.9500 .
C10 C11 1.345(4) .
C11 H11 0.9500 .
C11 C12 1.438(4) .
